data_4323768
loop_
_publ_author_name
'H. V. Rasika Dias'
'Ziyun Wang'
'Wiechang Jin'

_publ_section_title
;
 Synthesis and Chemistry of
 [Hydrotris(3,5-bis(trifluoromethyl)pyrazolyl)borato]silver(I) Complexes
;
_journal_name_full 'Inorganic Chemistry'
_journal_page_first 6205
_journal_page_last 6215
_journal_paper_doi 10.1021/ic9712028
_journal_volume 36
_journal_year 1997
_chemical_formula_sum 'C17 H6 Ag B F18 N6'
_chemical_formula_weight 754.96
_chemical_name_systematic
;
 ?
;
_space_group_IT_number 62
_symmetry_cell_setting orthorhombic
_symmetry_space_group_name_Hall '-P 2ac 2n'
_symmetry_space_group_name_H-M 'P n m a'
_atom_sites_solution_hydrogens geom
_atom_sites_solution_primary direct
_atom_sites_solution_secondary difmap
_audit_creation_method SHELXL
_cell_angle_alpha 90.00
_cell_angle_beta 90.00
_cell_angle_gamma 90.00
_cell_formula_units_Z 4
_cell_length_a 19.849(3)
_cell_length_b 15.015(3)
_cell_length_c 8.2106(11)
_cell_measurement_reflns_used 40
_cell_measurement_temperature 183(2)
_cell_measurement_theta_max 12.49
_cell_measurement_theta_min 4.82
_cell_volume 2447.0(7)
_computing_cell_refinement 'Siemens XSCANS'
_computing_data_collection 'Siemens XSCANS'
_computing_data_reduction 'Siemens SHELXTL'
_computing_molecular_graphics 'Siemens SHELXTL'
_computing_publication_material 'Siemens SHELXTL'
_computing_structure_refinement 'SHELXL-93 (Sheldrick, 1993)'
_computing_structure_solution 'SHELXS-86 (Sheldrick, 1990)'
_diffrn_ambient_temperature 183(2)
_diffrn_measurement_device 'Siemens P4'
_diffrn_measurement_method '\w scans'
_diffrn_radiation_monochromator graphite
_diffrn_radiation_source 'fine-focus sealed tube'
_diffrn_radiation_type MoK\a
_diffrn_radiation_wavelength 0.71073
_diffrn_reflns_av_R_equivalents 0.0243
_diffrn_reflns_av_sigmaI/netI 0.0347
_diffrn_reflns_limit_h_max 21
_diffrn_reflns_limit_h_min -1
_diffrn_reflns_limit_k_max 16
_diffrn_reflns_limit_k_min -1
_diffrn_reflns_limit_l_max 8
_diffrn_reflns_limit_l_min -1
_diffrn_reflns_number 2253
_diffrn_reflns_theta_max 22.50
_diffrn_reflns_theta_min 2.05
_diffrn_standards_decay_% 7.43
_diffrn_standards_interval_count 97
_diffrn_standards_number 3
_exptl_absorpt_coefficient_mu 0.982
_exptl_absorpt_correction_T_max 0.9790
_exptl_absorpt_correction_T_min 0.7465
_exptl_absorpt_correction_type empirical
_exptl_crystal_colour colorless
_exptl_crystal_density_diffrn 2.049
_exptl_crystal_description plates
_exptl_crystal_F_000 1456
_exptl_crystal_size_max 0.53
_exptl_crystal_size_mid 0.38
_exptl_crystal_size_min 0.08
_refine_diff_density_max 0.318
_refine_diff_density_min -0.613
_refine_diff_density_rms 0.070
_refine_ls_extinction_coef 0.0006(2)
_refine_ls_extinction_expression Fc^*^=kFc[1+0.001xFc^2^\l^3^/sin(2\q)]^-1/4^
_refine_ls_extinction_method SHELXL
_refine_ls_goodness_of_fit_all 1.094
_refine_ls_goodness_of_fit_obs 1.138
_refine_ls_matrix_type full
_refine_ls_number_parameters 228
_refine_ls_number_reflns 1672
_refine_ls_number_restraints 293
_refine_ls_restrained_S_all 1.014
_refine_ls_restrained_S_obs 1.038
_refine_ls_R_factor_all 0.0453
_refine_ls_R_factor_obs 0.0354
_refine_ls_shift/esd_max -0.001
_refine_ls_shift/esd_mean 0.000
_refine_ls_structure_factor_coef Fsqd
_refine_ls_weighting_details 'w=1/[\s^2^(Fo^2^)+(0.0305P)^2^+3.7082P] where P=(Fo^2^+2Fc^2^)/3'
_refine_ls_weighting_scheme calc
_refine_ls_wR_factor_all 0.0812
_refine_ls_wR_factor_obs 0.0770
_reflns_number_observed 1426
_reflns_number_total 1672
_reflns_observed_criterion >2sigma(I)
_cod_data_source_file ic9712028_3.cif
_cod_data_source_block rd181a(Compound7)
_cod_depositor_comments
;
The following automatic conversions were performed:

'_refine_ls_weighting_scheme' value 'calc
w=1/[\s^2^(Fo^2^)+(0.0305P)^2^+3.7082P] where P=(Fo^2^+2Fc^2^)/3' was
changed to 'calc'. New tag '_refine_ls_weighting_details' was
created. The value of the new tag was set to
'w=1/[\s^2^(Fo^2^)+(0.0305P)^2^+3.7082P] where P=(Fo^2^+2Fc^2^)/3'.

Automatic conversion script
Id: cif_fix_values 3143 2015-03-26 13:38:13Z robertas 
;
_cod_original_cell_volume 2447.0(6)
_cod_database_code 4323768

loop_
_symmetry_equiv_pos_as_xyz
'x, y, z'
'-x+1/2, -y, z+1/2'
'-x, y+1/2, -z'
'x+1/2, -y+1/2, -z+1/2'
'-x, -y, -z'
'x-1/2, y, -z-1/2'
'x, -y-1/2, z'
'-x-1/2, y-1/2, z-1/2'

loop_
_atom_site_aniso_label
_atom_site_aniso_U_11
_atom_site_aniso_U_22
_atom_site_aniso_U_33
_atom_site_aniso_U_23
_atom_site_aniso_U_13
_atom_site_aniso_U_12
Ag 0.0220(3) 0.0603(3) 0.0378(3) 0.000 -0.0032(2) 0.000
N11 0.028(2) 0.034(2) 0.026(2) 0.000(2) 0.003(2) 0.002(2)
N12 0.031(2) 0.034(2) 0.026(2) 0.0005(15) -0.0004(14) -0.003(2)
N21 0.023(2) 0.032(3) 0.024(2) 0.000 0.000(2) 0.000
N22 0.018(2) 0.046(3) 0.024(2) 0.000 0.001(2) 0.000
C13 0.046(2) 0.030(2) 0.025(2) -0.001(2) -0.001(2) -0.002(2)
C14 0.067(3) 0.035(2) 0.044(3) -0.012(2) 0.002(2) 0.014(2)
C15 0.041(2) 0.042(3) 0.033(2) -0.004(2) 0.004(2) 0.009(2)
C16 0.063(3) 0.038(3) 0.031(2) -0.004(2) -0.003(2) -0.009(2)
C17 0.043(3) 0.064(3) 0.067(3) -0.014(3) 0.010(3) 0.020(3)
C23 0.035(3) 0.031(3) 0.028(3) 0.000 0.004(2) 0.000
C24 0.043(3) 0.039(3) 0.022(3) 0.000 0.000(3) 0.000
C25 0.031(3) 0.033(3) 0.026(3) 0.000 -0.004(2) 0.000
C26 0.038(3) 0.055(4) 0.030(3) 0.000 0.008(3) 0.000
C27 0.039(3) 0.057(4) 0.035(3) 0.000 -0.010(3) 0.000
F16A 0.049(2) 0.084(4) 0.074(2) -0.024(2) 0.001(2) -0.017(2)
F16B 0.087(3) 0.031(2) 0.078(3) 0.001(2) -0.020(3) -0.015(2)
F16C 0.076(3) 0.071(3) 0.043(2) 0.015(2) -0.021(2) -0.023(2)
F17A 0.067(2) 0.119(3) 0.161(4) -0.075(3) -0.022(2) 0.057(2)
F17B 0.0382(15) 0.125(3) 0.090(2) 0.019(2) 0.018(2) 0.004(2)
F17C 0.046(2) 0.082(2) 0.075(2) 0.008(2) -0.0151(15) 0.013(2)
F26A 0.050(2) 0.099(3) 0.034(2) 0.000 0.017(2) 0.000
F26B 0.0366(13) 0.078(2) 0.062(2) -0.009(2) 0.0096(13) -0.0169(14)
F27A 0.053(2) 0.124(4) 0.034(2) 0.000 -0.019(2) 0.000
F27B 0.049(2) 0.101(2) 0.082(2) -0.018(2) -0.024(2) 0.031(2)
B 0.019(3) 0.039(3) 0.027(3) 0.000 -0.004(3) 0.000
C1 0.018(2) 0.167(9) 0.108(4) -0.027(5) -0.002(3) -0.011(3)

loop_
_atom_site_label
_atom_site_type_symbol
_atom_site_fract_x
_atom_site_fract_y
_atom_site_fract_z
_atom_site_U_iso_or_equiv
_atom_site_thermal_displace_type
_atom_site_occupancy
_atom_site_calc_flag
_atom_site_refinement_flags
_atom_site_disorder_group
Ag Ag 0.42734(2) 0.2500 0.94949(6) 0.0400(2) Uani 1 d SU .
N11 N 0.57727(15) 0.1650(2) 0.9426(4) 0.0295(7) Uani 1 d U .
N12 N 0.5134(2) 0.1484(2) 0.8878(4) 0.0305(8) Uani 1 d U .
N21 N 0.5524(2) 0.2500 1.2064(5) 0.0263(10) Uani 1 d SU .
N22 N 0.4840(2) 0.2500 1.2028(5) 0.0293(11) Uani 1 d SU .
C13 C 0.5162(2) 0.0719(3) 0.8073(5) 0.0339(9) Uani 1 d U .
C14 C 0.5810(2) 0.0378(3) 0.8075(6) 0.0486(12) Uani 1 d U .
H14 H 0.5963(2) -0.0158(3) 0.7584(6) 0.058 Uiso 1 calc R .
C15 C 0.6178(2) 0.0978(3) 0.8933(5) 0.0385(10) Uani 1 d U .
C16 C 0.4551(2) 0.0339(3) 0.7301(5) 0.0438(11) Uani 1 d DU .
C17 C 0.6914(3) 0.0905(4) 0.9327(7) 0.0581(13) Uani 1 d U .
C23 C 0.4633(3) 0.2500 1.3572(7) 0.0311(13) Uani 1 d SU .
C24 C 0.5178(3) 0.2500 1.4647(7) 0.0348(13) Uani 1 d SU .
H24 H 0.5167(3) 0.2500 1.5804(7) 0.042 Uiso 1 calc SR .
C25 C 0.5731(3) 0.2500 1.3651(7) 0.0299(12) Uani 1 d SU .
C26 C 0.3903(3) 0.2500 1.3948(7) 0.041(2) Uani 1 d SU .
C27 C 0.6442(3) 0.2500 1.4197(7) 0.044(2) Uani 1 d SU .
F16A F 0.3980(2) 0.0567(4) 0.8098(5) 0.069(2) Uani 0.889(11) d PDU .
F16B F 0.4566(2) -0.0532(2) 0.7244(7) 0.0652(15) Uani 0.889(11) d PDU .
F16C F 0.4460(3) 0.0629(3) 0.5795(5) 0.0632(14) Uani 0.889(11) d PDU .
F16F F 0.4138(12) 0.0044(19) 0.8388(22) 0.035(8) Uiso 0.111(11) d PDU .
F16E F 0.4758(15) -0.0383(19) 0.6440(39) 0.067(10) Uiso 0.111(11) d PDU .
F16D F 0.4255(16) 0.0871(18) 0.6286(37) 0.060(10) Uiso 0.111(11) d PDU .
F17A F 0.7149(2) 0.0153(3) 0.8700(5) 0.115(2) Uani 1 d U .
F17B F 0.72713(14) 0.1570(3) 0.8733(4) 0.0844(11) Uani 1 d U .
F17C F 0.70392(14) 0.0872(2) 1.0901(4) 0.0676(9) Uani 1 d U .
F26A F 0.3795(2) 0.2500 1.5549(4) 0.0610(11) Uani 1 d SU .
F26B F 0.35869(12) 0.1789(2) 1.3335(3) 0.0587(8) Uani 1 d U .
F27A F 0.6464(2) 0.2500 1.5819(4) 0.0704(13) Uani 1 d SU .
F27B F 0.67799(13) 0.1798(2) 1.3706(4) 0.0773(10) Uani 1 d U .
B B 0.5938(3) 0.2500 1.0450(8) 0.0283(14) Uani 1 d SU .
C1 C 0.3157(2) 0.2119(5) 0.9327(8) 0.098(3) Uani 1 d U .
H H 0.6439(24) 0.2500 1.0810(54) 0.014(12) Uiso 1 d S .

loop_
_atom_type_symbol
_atom_type_description
_atom_type_scat_dispersion_real
_atom_type_scat_dispersion_imag
_atom_type_scat_source
C C 0.0033 0.0016 'International Tables Vol C Tables 4.2.6.8 and 6.1.1.4'
H H 0.0000 0.0000 'International Tables Vol C Tables 4.2.6.8 and 6.1.1.4'
N N 0.0061 0.0033 'International Tables Vol C Tables 4.2.6.8 and 6.1.1.4'
F F 0.0171 0.0103 'International Tables Vol C Tables 4.2.6.8 and 6.1.1.4'
B B 0.0013 0.0007 'International Tables Vol C Tables 4.2.6.8 and 6.1.1.4'
Ag Ag -0.8971 1.1015 'International Tables Vol C Tables 4.2.6.8 and 6.1.1.4'

loop_
_geom_angle_atom_site_label_1
_geom_angle_atom_site_label_2
_geom_angle_atom_site_label_3
_geom_angle
_geom_angle_site_symmetry_1
_geom_angle_site_symmetry_3
_geom_angle_publ_flag
C1 Ag C1 28.9(4) 7_565 . ?
C1 Ag N12 148.6(2) 7_565 . ?
C1 Ag N12 121.9(2) . . ?
C1 Ag N12 121.9(2) 7_565 7_565 ?
C1 Ag N12 148.6(2) . 7_565 ?
N12 Ag N12 81.1(2) . 7_565 ?
C1 Ag N22 120.8(2) 7_565 . ?
C1 Ag N22 120.8(2) . . ?
N12 Ag N22 80.99(11) . . ?
N12 Ag N22 80.99(11) 7_565 . ?
C15 N11 N12 108.5(3) . . ?
C15 N11 B 130.2(4) . . ?
N12 N11 B 121.4(3) . . ?
C13 N12 N11 106.5(3) . . ?
C13 N12 Ag 134.5(3) . . ?
N11 N12 Ag 119.0(2) . . ?
N22 N21 C25 108.8(4) . . ?
N22 N21 B 120.5(4) . . ?
C25 N21 B 130.7(4) . . ?
C23 N22 N21 106.7(4) . . ?
C23 N22 Ag 133.7(4) . . ?
N21 N22 Ag 119.7(3) . . ?
N12 C13 C14 111.0(4) . . ?
N12 C13 C16 120.8(4) . . ?
C14 C13 C16 128.2(4) . . ?
C15 C14 C13 104.8(4) . . ?
N11 C15 C14 109.2(4) . . ?
N11 C15 C17 124.7(4) . . ?
C14 C15 C17 126.1(4) . . ?
F16F C16 F16D 111.6(14) . . ?
F16F C16 F16B 72.3(12) . . ?
F16D C16 F16B 127.1(16) . . ?
F16F C16 F16C 132.3(11) . . ?
F16D C16 F16C 30.0(14) . . ?
F16B C16 F16C 107.3(4) . . ?
F16F C16 F16A 38.7(12) . . ?
F16D C16 F16A 77.0(14) . . ?
F16B C16 F16A 106.8(4) . . ?
F16C C16 F16A 104.7(4) . . ?
F16F C16 F16E 106.2(13) . . ?
F16D C16 F16E 107.1(14) . . ?
F16B C16 F16E 34.6(15) . . ?
F16C C16 F16E 79.5(14) . . ?
F16A C16 F16E 134.9(15) . . ?
F16F C16 C13 110.9(11) . . ?
F16D C16 C13 114.1(16) . . ?
F16B C16 C13 112.5(4) . . ?
F16C C16 C13 112.6(4) . . ?
F16A C16 C13 112.4(3) . . ?
F16E C16 C13 106.4(14) . . ?
F17C C17 F17B 106.9(4) . . ?
F17C C17 F17A 106.4(5) . . ?
F17B C17 F17A 108.2(4) . . ?
F17C C17 C15 113.5(4) . . ?
F17B C17 C15 112.9(4) . . ?
F17A C17 C15 108.7(4) . . ?
N22 C23 C24 111.3(5) . . ?
N22 C23 C26 120.0(5) . . ?
C24 C23 C26 128.7(5) . . ?
C25 C24 C23 104.1(5) . . ?
N21 C25 C24 109.1(5) . . ?
N21 C25 C27 125.2(5) . . ?
C24 C25 C27 125.7(5) . . ?
F26A C26 F26B 107.2(3) . . ?
F26A C26 F26B 107.2(3) . 7_565 ?
F26B C26 F26B 105.9(5) . 7_565 ?
F26A C26 C23 111.3(5) . . ?
F26B C26 C23 112.4(3) . . ?
F26B C26 C23 112.4(3) 7_565 . ?
F27B C27 F27B 106.8(6) . 7_565 ?
F27B C27 F27A 106.9(4) . . ?
F27B C27 F27A 106.9(4) 7_565 . ?
F27B C27 C25 113.2(3) . . ?
F27B C27 C25 113.2(3) 7_565 . ?
F27A C27 C25 109.5(5) . . ?
F16F F16A C16 66.8(10) . . ?
F16F F16A F16D 112.0(14) . . ?
C16 F16A F16D 49.9(8) . . ?
F16E F16B C16 76.1(15) . . ?
F16E F16B F16F 128.0(16) . . ?
C16 F16B F16F 53.3(8) . . ?
F16D F16C C16 72.7(16) . . ?
F16D F16C F16E 119.8(18) . . ?
C16 F16C F16E 51.1(9) . . ?
F16A F16F C16 74.5(13) . . ?
F16A F16F F16B 122.4(15) . . ?
C16 F16F F16B 54.4(8) . . ?
F16B F16E C16 69.3(12) . . ?
F16B F16E F16C 110.0(17) . . ?
C16 F16E F16C 49.4(8) . . ?
F16C F16D C16 77.3(17) . . ?
F16C F16D F16A 125.9(20) . . ?
C16 F16D F16A 53.1(9) . . ?
N21 B N11 110.3(3) . . ?
N21 B N11 110.3(3) . 7_565 ?
N11 B N11 109.4(4) . 7_565 ?
C1 C1 Ag 75.6(2) 7_565 . ?

loop_
_geom_bond_atom_site_label_1
_geom_bond_atom_site_label_2
_geom_bond_distance
_geom_bond_site_symmetry_2
_geom_bond_publ_flag
Ag C1 2.293(4) 7_565 ?
Ag C1 2.293(4) . ?
Ag N12 2.347(3) . ?
Ag N12 2.347(3) 7_565 ?
Ag N22 2.364(4) . ?
N11 C15 1.353(5) . ?
N11 N12 1.367(4) . ?
N11 B 1.563(5) . ?
N12 C13 1.326(5) . ?
N21 N22 1.358(6) . ?
N21 C25 1.367(7) . ?
N21 B 1.559(8) . ?
N22 C23 1.333(7) . ?
C13 C14 1.384(6) . ?
C13 C16 1.482(6) . ?
C14 C15 1.357(6) . ?
C15 C17 1.499(7) . ?
C16 F16F 1.291(15) . ?
C16 F16D 1.30(2) . ?
C16 F16B 1.308(5) . ?
C16 F16C 1.323(5) . ?
C16 F16A 1.354(6) . ?
C16 F16E 1.36(2) . ?
C17 F17C 1.317(6) . ?
C17 F17B 1.318(6) . ?
C17 F17A 1.325(6) . ?
C23 C24 1.396(8) . ?
C23 C26 1.481(8) . ?
C24 C25 1.370(8) . ?
C25 C27 1.480(8) . ?
C26 F26A 1.332(7) . ?
C26 F26B 1.337(5) . ?
C26 F26B 1.337(5) 7_565 ?
C27 F27B 1.313(5) . ?
C27 F27B 1.313(5) 7_565 ?
C27 F27A 1.332(7) . ?
F16A F16F 0.88(3) . ?
F16A F16D 1.65(3) . ?
F16B F16E 0.79(3) . ?
F16B F16F 1.53(2) . ?
F16C F16D 0.68(3) . ?
F16C F16E 1.71(3) . ?
B N11 1.563(5) 7_565 ?
C1 C1 1.143(14) 7_565 ?
